data_1504348
loop_
_publ_author_name
'Bujak, Maciej'
'Podsiad\/lo, Marcin'
'Katrusiak, Andrzej'

_publ_section_title
;
 1,1-Dichloroethane: a molecular crystal structure without van der Waals
 contacts?
;
_journal_issue 4
_journal_name_full 'The journal of physical chemistry. B'
_journal_page_first 1184
_journal_page_last 1188
_journal_paper_doi 10.1021/jp075491p
_journal_volume 112
_journal_year 2008
_chemical_formula_moiety 'C2 H4 Cl2'
_chemical_formula_sum 'C2 H4 Cl2'
_chemical_formula_weight 98.95
_chemical_melting_point 176.19
_chemical_name_common
;
 1,1-dichloroethane
;
_chemical_name_systematic
; 
 1,1-dichloroethane  
;
_space_group_IT_number 62
_symmetry_cell_setting orthorhombic
_symmetry_space_group_name_Hall '-P 2ac 2n'
_symmetry_space_group_name_H-M 'P n m a'
_atom_sites_solution_hydrogens difmap
_atom_sites_solution_primary direct
_atom_sites_solution_secondary difmap
_audit_creation_method SHELXL-97
_cell_angle_alpha 90.00
_cell_angle_beta 90.00
_cell_angle_gamma 90.00
_cell_formula_units_Z 4
_cell_length_a 7.7446(9)
_cell_length_b 9.3368(10)
_cell_length_c 5.8584(7)
_cell_measurement_reflns_used 2872
_cell_measurement_temperature 100.0(1)
_cell_measurement_theta_max 29.66
_cell_measurement_theta_min 3.41
_cell_volume 423.62(8)
_computing_cell_refinement 'CrysAlisRED (Oxford Diffraction, 2004)'
_computing_data_collection 'CrysAlisCCD (Oxford Diffraction, 2004)'
_computing_data_reduction 'CrysAlisRED (Oxford Diffraction, 2004)'
_computing_molecular_graphics 'SHELXTL (Sheldrick, 1990)'
_computing_publication_material 'SHELXL--97 (Sheldrick, 1997)'
_computing_structure_refinement 'SHELXL--97 (Sheldrick, 1997)'
_computing_structure_solution 'SHELXS--97 (Sheldrick, 1997)'
_diffrn_ambient_pressure 100
_diffrn_ambient_temperature 295(2)
_diffrn_measured_fraction_theta_full 1.000
_diffrn_measured_fraction_theta_max 1.000
_diffrn_measurement_device_type 'KM-4 CCD'
_diffrn_measurement_method \w-scans
_diffrn_radiation_monochromator graphite
_diffrn_radiation_source 'fine-focus sealed tube'
_diffrn_radiation_type MoK\a
_diffrn_radiation_wavelength 0.71073
_diffrn_reflns_av_R_equivalents 0.0458
_diffrn_reflns_av_sigmaI/netI 0.0239
_diffrn_reflns_limit_h_max 9
_diffrn_reflns_limit_h_min -9
_diffrn_reflns_limit_k_max 10
_diffrn_reflns_limit_k_min -11
_diffrn_reflns_limit_l_max 7
_diffrn_reflns_limit_l_min -6
_diffrn_reflns_number 2552
_diffrn_reflns_theta_full 25.25
_diffrn_reflns_theta_max 25.25
_diffrn_reflns_theta_min 4.11
_diffrn_standards_decay_% 0
_diffrn_standards_interval_count 0
_diffrn_standards_number 0
_exptl_absorpt_coefficient_mu 1.304
_exptl_absorpt_correction_T_max 0.8806
_exptl_absorpt_correction_T_min 0.6956
_exptl_absorpt_correction_type multi-scan
_exptl_absorpt_process_details
; 
 Correction for absorption was made using XEMP (SHELXTL, 
 Sheldrick (1990)).
;
_exptl_crystal_colour colourless
_exptl_crystal_density_diffrn 1.552
_exptl_crystal_density_method 'not measured'
_exptl_crystal_description irregular
_exptl_crystal_F_000 200
_exptl_crystal_size_max 0.30
_exptl_crystal_size_mid 0.30
_exptl_crystal_size_min 0.10
_refine_diff_density_max 0.225
_refine_diff_density_min -0.203
_refine_diff_density_rms 0.047
_refine_ls_extinction_coef 0.010(2)
_refine_ls_extinction_expression Fc^*^=kFc[1+0.001xFc^2^\l^3^/sin(2\q)]^-1/4^
_refine_ls_extinction_method SHELXL
_refine_ls_goodness_of_fit_ref 1.238
_refine_ls_hydrogen_treatment mixed
_refine_ls_matrix_type full
_refine_ls_number_parameters 30
_refine_ls_number_reflns 406
_refine_ls_number_restraints 7
_refine_ls_restrained_S_all 1.228
_refine_ls_R_factor_all 0.0261
_refine_ls_R_factor_gt 0.0260
_refine_ls_shift/su_max 0.001
_refine_ls_shift/su_mean 0.000
_refine_ls_structure_factor_coef Fsqd
_refine_ls_weighting_details 'calc w=1/[\s^2^(Fo^2^)+(0.0147P)^2^+0.2331P] where P=(Fo^2^+2Fc^2^)/3'
_refine_ls_weighting_scheme calc
_refine_ls_wR_factor_gt 0.0552
_refine_ls_wR_factor_ref 0.0552
_reflns_number_gt 404
_reflns_number_total 406
_reflns_threshold_expression >2sigma(I)
_cod_data_source_file jp075491p_si.cif
_cod_data_source_block 11DCE_100K
_cod_database_code 1504348

loop_
_symmetry_equiv_pos_as_xyz
'x, y, z'
'-x+1/2, -y, z+1/2'
'-x, y+1/2, -z'
'x+1/2, -y+1/2, -z+1/2'
'-x, -y, -z'
'x-1/2, y, -z-1/2'
'x, -y-1/2, z'
'-x-1/2, y-1/2, z-1/2'

loop_
_atom_site_label
_atom_site_type_symbol
_atom_site_fract_x
_atom_site_fract_y
_atom_site_fract_z
_atom_site_U_iso_or_equiv
_atom_site_adp_type
_atom_site_occupancy
_atom_site_symmetry_multiplicity
_atom_site_calc_flag
_atom_site_refinement_flags
Cl1 Cl 0.88856(6) 0.59454(4) 0.23409(7) 0.0265(2) Uani 1 1 d D
C1 C 0.9337(3) 0.7500 0.4027(4) 0.0190(5) Uani 1 2 d S
H11 H 1.059(4) 0.7500 0.429(4) 0.023 Uiso 1 2 d SD
C2 C 0.8289(4) 0.7500 0.6180(4) 0.0248(5) Uani 1 2 d SD
H21 H 0.710(3) 0.7500 0.575(5) 0.037 Uiso 1 2 d SD
H22 H 0.852(2) 0.6667(15) 0.704(3) 0.037 Uiso 1 1 d D

loop_
_atom_site_aniso_label
_atom_site_aniso_U_11
_atom_site_aniso_U_22
_atom_site_aniso_U_33
_atom_site_aniso_U_23
_atom_site_aniso_U_13
_atom_site_aniso_U_12
Cl1 0.0339(3) 0.0214(3) 0.0243(3) -0.00633(15) -0.00269(16) 0.00336(16)
C1 0.0194(12) 0.0188(10) 0.0187(11) 0.000 -0.0025(9) 0.000
C2 0.0314(13) 0.0247(12) 0.0183(12) 0.000 0.0032(11) 0.000

loop_
_atom_type_symbol
_atom_type_description
_atom_type_scat_dispersion_real
_atom_type_scat_dispersion_imag
_atom_type_scat_source
C C 0.0033 0.0016 'International Tables Vol C Tables 4.2.6.8 and 6.1.1.4'
H H 0.0000 0.0000 'International Tables Vol C Tables 4.2.6.8 and 6.1.1.4'
Cl Cl 0.1484 0.1585 'International Tables Vol C Tables 4.2.6.8 and 6.1.1.4'

loop_
_geom_angle_atom_site_label_1
_geom_angle_atom_site_label_2
_geom_angle_atom_site_label_3
_geom_angle
_geom_angle_site_symmetry_3
_geom_angle_publ_flag
Cl1 C1 Cl1 108.34(12) 7_575 y
C2 C1 Cl1 111.01(11) . y
Cl1 C1 H11 106.3(8) . y
C1 C2 H21 107.5(18) . y
C1 C2 H22 110.1(12) . y
C2 C1 H11 113.6(15) . y
H21 C2 H22 109.1(12) . y

loop_
_geom_bond_atom_site_label_1
_geom_bond_atom_site_label_2
_geom_bond_distance
_geom_bond_publ_flag
Cl1 C1 1.7903(14) y
C1 C2 1.500(3) y
C1 H11 0.98(3) y
C2 H21 0.952(19) y
C2 H22 0.945(16) y

loop_
_geom_torsion_atom_site_label_1
_geom_torsion_atom_site_label_2
_geom_torsion_atom_site_label_3
_geom_torsion_atom_site_label_4
_geom_torsion
_geom_torsion_site_symmetry_1
_geom_torsion_site_symmetry_4
_geom_torsion_publ_flag
Cl1 C1 C2 H21 -60.28(11) . . y
Cl1 C1 C2 H22 58.4(9) . . y
Cl1 C1 C2 H22 -179.0(9) . 7_575 y
Cl1 C1 C2 H21 60.28(11) 7_575 . y
Cl1 C1 C2 H22 179.0(9) 7_575 . y
Cl1 C1 C2 H22 -58.4(9) 7_575 7_575 y
H11 C1 C2 H21 180.000(3) . . y
H11 C1 C2 H22 -61.3(9) . . y
H11 C1 C2 H22 61.3(9) . 7_575 y
